data_4343906
loop_
_publ_author_name
'Simmons, C.J.'
'Stratemeier, H.'
'Riley, M.J.'
'Hitchman, M.A.'

_publ_section_title
;
 Influence of lattice interactions on the Jahn-Teller distortion of the
 [Cu (H2 O)6](2+) ion: dependence of the crystal structure of K2 [Cu (H2
 O)6] (S O4)(2x) (Se O4)(2-2x) upon the sulfate/selenate ratio
;
_journal_name_full 'Inorganic Chemistry'
_journal_page_first 1021
_journal_page_last 1031
_journal_volume 45
_journal_year 2006
_chemical_formula_sum 'Cu H12 K2 O14 Se2'
_chemical_name_systematic 'K2 (Cu (H2 O)6) (Se O4)2'
_space_group_IT_number 14
_symmetry_space_group_name_Hall '-P 2yab'
_symmetry_space_group_name_H-M 'P 1 21/a 1'
_cell_angle_alpha 90
_cell_angle_beta 103
_cell_angle_gamma 90
_cell_formula_units_Z 2
_cell_length_a 9.1617
_cell_length_b 12.2559
_cell_length_c 6.3327
_cell_volume 692.842
_citation_journal_id_ASTM INOCAJ
_cod_data_source_file Simmons_INOCAJ_2006_664.cif
_cod_data_source_block H12Cu1K2O14Se2
_cod_original_cell_volume 692.8419
_cod_original_sg_symbol_Hall '-P 2ybc (z,y,-x)'
_cod_original_formula_sum 'H12 Cu1 K2 O14 Se2'
_cod_database_code 4343906

loop_
_symmetry_equiv_pos_as_xyz
x,y,z
-x+1/2,y+1/2,-z
-x,-y,-z
x-1/2,-y-1/2,z

loop_
_atom_site_label
_atom_site_type_symbol
_atom_site_fract_x
_atom_site_fract_y
_atom_site_fract_z
_atom_site_occupancy
_atom_site_U_iso_or_equiv
O1 O-2 0.41543 0.2427 0.5742 1 0.0
Cu1 Cu+2 0 0 0 1 0.0
H2 H+1 0.21 0.093 0.287 1 0.0
O6 O-2 -0.16115 0.10979 0.0321 1 0.0
O2 O-2 0.5804 0.07296 0.7473 1 0.0
K1 K+1 0.14443 0.33776 0.34447 1 0.0
Se1 Se+6 0.423135 0.136989 0.73541 1 0.0
O5 O-2 0.1786 0.11967 0.1837 1 0.0
O4 O-2 0.41006 0.17834 0.97727 1 0.0
O3 O-2 0.28379 0.05536 0.62997 1 0.0
H1 H+1 0.017 -0.127 0.334 1 0.0
H6 H+1 -0.087 -0.05 0.305 1 0.0
H4 H+1 -0.235 0.106 -0.059 1 0.0
O7 O-2 -0.01246 -0.06123 0.2776 1 0.0
H3 H+1 0.237 0.1317 0.129 1 0.0
H5 H+1 -0.14 0.167 0.021 1 0.0
